data_7209759
loop_
_publ_author_name
'Wang, Wei'
'Kan, Wei-Qiu'
'Yang, Jin'
'Ma, Jian-Fang'

_publ_section_title
;
 A series of coordination polymers assembled from d10 metals and a new
 multidentate N-donor ligand: syntheses, structures, and photoluminescent
 properties
;
_journal_issue 19
_journal_name_full CrystEngComm
_journal_page_first 3824
_journal_paper_doi 10.1039/c3ce40119g
_journal_volume 15
_journal_year 2013
_chemical_formula_moiety 'C84 H64 N18 O19 Zn2'
_chemical_formula_sum 'C84 H64 N18 O19 Zn2'
_chemical_formula_weight 1760.27
_chemical_name_systematic
;
?
;
_space_group_IT_number 2
_symmetry_cell_setting triclinic
_symmetry_space_group_name_Hall '-P 1'
_symmetry_space_group_name_H-M 'P -1'
_atom_sites_solution_hydrogens geom
_atom_sites_solution_primary direct
_atom_sites_solution_secondary difmap
_audit_creation_method SHELXL-97
_cell_angle_alpha 94.980(4)
_cell_angle_beta 105.397(4)
_cell_angle_gamma 110.916(5)
_cell_formula_units_Z 1
_cell_length_a 10.6682(6)
_cell_length_b 13.4763(7)
_cell_length_c 15.2036(5)
_cell_measurement_reflns_used 4152
_cell_measurement_temperature 293(2)
_cell_measurement_theta_max 29.1232
_cell_measurement_theta_min 3.0464
_cell_volume 1928.04(19)
_computing_cell_refinement CrysAlis
_computing_data_collection 'CrysAlis (Oxford Diffraction, 2006)'
_computing_data_reduction CrysAlis
_computing_structure_refinement 'SHELXL-97 (Sheldrick, 2008)'
_computing_structure_solution 'SHELXL-97 (Sheldrick, 2008)'
_diffrn_ambient_temperature 293(2)
_diffrn_detector_area_resol_mean 10.0
_diffrn_measured_fraction_theta_full 0.992
_diffrn_measured_fraction_theta_max 0.992
_diffrn_measurement_device_type 'Oxford Diffraction Gemini R Ultra'
_diffrn_measurement_method '\w scan'
_diffrn_radiation_monochromator graphite
_diffrn_radiation_source 'fine-focus sealed tube'
_diffrn_radiation_type MoK\a
_diffrn_radiation_wavelength 0.71073
_diffrn_reflns_av_R_equivalents 0.0246
_diffrn_reflns_av_sigmaI/netI 0.0455
_diffrn_reflns_limit_h_max 12
_diffrn_reflns_limit_h_min -12
_diffrn_reflns_limit_k_max 16
_diffrn_reflns_limit_k_min -16
_diffrn_reflns_limit_l_max 18
_diffrn_reflns_limit_l_min -15
_diffrn_reflns_number 12696
_diffrn_reflns_theta_full 25.35
_diffrn_reflns_theta_max 25.35
_diffrn_reflns_theta_min 3.05
_exptl_absorpt_coefficient_mu 0.710
_exptl_absorpt_correction_T_max 0.8948
_exptl_absorpt_correction_T_min 0.8480
_exptl_absorpt_correction_type multi-scan
_exptl_absorpt_process_details
;
CrysAlis (Oxford Diffraction, 2006)
;
_exptl_crystal_colour colorless
_exptl_crystal_density_diffrn 1.516
_exptl_crystal_density_method 'not measured'
_exptl_crystal_description block
_exptl_crystal_F_000 906
_exptl_crystal_size_max 0.24
_exptl_crystal_size_mid 0.22
_exptl_crystal_size_min 0.16
_refine_diff_density_max 0.520
_refine_diff_density_min -0.314
_refine_diff_density_rms 0.050
_refine_ls_extinction_method none
_refine_ls_goodness_of_fit_ref 1.026
_refine_ls_hydrogen_treatment constr
_refine_ls_matrix_type full
_refine_ls_number_parameters 560
_refine_ls_number_reflns 7000
_refine_ls_number_restraints 0
_refine_ls_restrained_S_all 1.026
_refine_ls_R_factor_all 0.0686
_refine_ls_R_factor_gt 0.0462
_refine_ls_shift/su_max 0.000
_refine_ls_shift/su_mean 0.000
_refine_ls_structure_factor_coef Fsqd
_refine_ls_weighting_details 'calc w=1/[\s^2^(Fo^2^)+(0.0465P)^2^+0.8376P] where P=(Fo^2^+2Fc^2^)/3'
_refine_ls_weighting_scheme calc
_refine_ls_wR_factor_gt 0.0996
_refine_ls_wR_factor_ref 0.1102
_reflns_number_gt 5280
_reflns_number_total 7000
_reflns_threshold_expression >2\s(I)
_cod_data_source_file c3ce40119g.txt
_cod_data_source_block compound-3
_cod_original_cell_volume 1928.04(16)
_cod_original_sg_symbol_H-M 'p -1'
_cod_database_code 7209759

loop_
_symmetry_equiv_pos_as_xyz
'x, y, z'
'-x, -y, -z'

loop_
_atom_site_label
_atom_site_type_symbol
_atom_site_fract_x
_atom_site_fract_y
_atom_site_fract_z
_atom_site_U_iso_or_equiv
_atom_site_adp_type
_atom_site_occupancy
_atom_site_symmetry_multiplicity
_atom_site_calc_flag
_atom_site_refinement_flags
Zn1 Zn 0.46706(4) -0.20468(3) 0.25131(2) 0.04316(13) Uani 1 1 d .
C1 C -0.3829(3) 0.0531(2) 0.08026(17) 0.0378(7) Uani 1 1 d .
C2 C -0.4110(3) -0.0518(2) 0.03628(18) 0.0375(7) Uani 1 1 d .
C3 C -0.5249(3) -0.1032(2) -0.04541(18) 0.0374(7) Uani 1 1 d .
C4 C -0.2512(3) 0.1126(3) 0.16264(19) 0.0462(8) Uani 1 1 d .
H4A H -0.2408 0.1865 0.1816 0.055 Uiso 1 1 calc R
H4B H -0.2559 0.0765 0.2149 0.055 Uiso 1 1 calc R
C5 C -0.0169(3) 0.1147(2) 0.2002(2) 0.0421(7) Uani 1 1 d .
C6 C 0.0273(3) 0.1676(3) 0.2918(2) 0.0524(8) Uani 1 1 d .
H6 H -0.0208 0.2064 0.3108 0.063 Uiso 1 1 calc R
C7 C 0.1431(3) 0.1624(3) 0.3544(2) 0.0574(9) Uani 1 1 d .
H7 H 0.1732 0.1981 0.4161 0.069 Uiso 1 1 calc R
C8 C 0.2156(3) 0.1048(3) 0.3272(2) 0.0493(8) Uani 1 1 d .
H8 H 0.2929 0.1007 0.3703 0.059 Uiso 1 1 calc R
C9 C 0.1715(3) 0.0536(2) 0.23548(19) 0.0392(7) Uani 1 1 d .
C10 C 0.0558(3) 0.0586(2) 0.17109(19) 0.0396(7) Uani 1 1 d .
H10 H 0.0273 0.0247 0.1090 0.047 Uiso 1 1 calc R
C11 C 0.3150(3) -0.0577(3) 0.2596(2) 0.0506(8) Uani 1 1 d .
H11 H 0.3358 -0.0493 0.3239 0.061 Uiso 1 1 calc R
C12 C 0.2358(3) -0.0473(3) 0.1187(2) 0.0475(8) Uani 1 1 d .
H12 H 0.1899 -0.0288 0.0656 0.057 Uiso 1 1 calc R
C13 C -0.3272(3) -0.1138(3) 0.08150(19) 0.0433(7) Uani 1 1 d .
H13A H -0.2679 -0.0742 0.1441 0.052 Uiso 1 1 calc R
H13B H -0.3915 -0.1839 0.0860 0.052 Uiso 1 1 calc R
C14 C -0.1700(3) -0.1950(2) 0.05735(19) 0.0399(7) Uani 1 1 d .
C15 C -0.1350(3) -0.2126(3) 0.1476(2) 0.0490(8) Uani 1 1 d .
H15 H -0.1636 -0.1830 0.1923 0.059 Uiso 1 1 calc R
C16 C -0.0568(4) -0.2749(3) 0.1701(2) 0.0581(9) Uani 1 1 d .
H16 H -0.0317 -0.2858 0.2308 0.070 Uiso 1 1 calc R
C17 C -0.0155(3) -0.3209(3) 0.1048(2) 0.0552(9) Uani 1 1 d .
H17 H 0.0373 -0.3624 0.1209 0.066 Uiso 1 1 calc R
C18 C -0.0538(3) -0.3044(3) 0.0150(2) 0.0473(8) Uani 1 1 d .
C19 C -0.1304(3) -0.2416(2) -0.0093(2) 0.0437(7) Uani 1 1 d .
H19 H -0.1551 -0.2308 -0.0700 0.052 Uiso 1 1 calc R
C20 C 0.1149(4) -0.3482(3) -0.0511(3) 0.0725(11) Uani 1 1 d .
H20 H 0.1944 -0.3163 0.0016 0.087 Uiso 1 1 calc R
C21 C -0.0921(5) -0.4042(4) -0.1421(3) 0.1024(17) Uani 1 1 d .
H21 H -0.1883 -0.4202 -0.1665 0.123 Uiso 1 1 calc R
C22 C -0.5431(3) -0.2086(2) -0.10091(18) 0.0417(7) Uani 1 1 d .
H22A H -0.4692 -0.2320 -0.0710 0.050 Uiso 1 1 calc R
H22B H -0.6345 -0.2651 -0.1081 0.050 Uiso 1 1 calc R
C23 C -0.5242(3) -0.2559(2) -0.2536(2) 0.0434(7) Uani 1 1 d .
C24 C -0.4675(4) -0.3318(3) -0.2326(2) 0.0534(8) Uani 1 1 d .
H24 H -0.4403 -0.3414 -0.1716 0.064 Uiso 1 1 calc R
C25 C -0.4515(4) -0.3932(3) -0.3030(2) 0.0629(10) Uani 1 1 d .
H25 H -0.4113 -0.4431 -0.2888 0.075 Uiso 1 1 calc R
C26 C -0.4941(4) -0.3819(3) -0.3943(2) 0.0586(9) Uani 1 1 d .
H26 H -0.4830 -0.4234 -0.4415 0.070 Uiso 1 1 calc R
C27 C -0.5534(3) -0.3078(3) -0.41363(19) 0.0466(7) Uani 1 1 d .
C28 C -0.5682(3) -0.2437(3) -0.34434(19) 0.0445(7) Uani 1 1 d .
H28 H -0.6072 -0.1932 -0.3587 0.053 Uiso 1 1 calc R
C29 C -0.5331(4) -0.2862(3) -0.5719(2) 0.0537(8) Uani 1 1 d .
H29 H -0.4492 -0.2959 -0.5646 0.064 Uiso 1 1 calc R
C30 C -0.7154(4) -0.2735(3) -0.5486(2) 0.0677(10) Uani 1 1 d .
H30 H -0.7823 -0.2726 -0.5201 0.081 Uiso 1 1 calc R
C31 C 0.7179(4) -0.0478(3) 0.3765(2) 0.0614(9) Uani 1 1 d .
C32 C 0.9292(3) 0.0635(3) 0.5153(2) 0.0576(9) Uani 1 1 d .
H32 H 0.8815 0.1067 0.5264 0.069 Uiso 1 1 calc R
C33 C 0.8651(3) -0.0220(3) 0.4398(2) 0.0483(8) Uani 1 1 d .
C34 C 0.9368(3) -0.0860(3) 0.4254(2) 0.0543(8) Uani 1 1 d .
H34 H 0.8946 -0.1446 0.3754 0.065 Uiso 1 1 calc R
C35 C 0.4941(3) -0.3695(2) 0.1591(2) 0.0431(7) Uani 1 1 d .
C36 C 0.4961(3) -0.4388(2) 0.07709(18) 0.0379(6) Uani 1 1 d .
C37 C 0.3995(3) -0.4569(2) -0.0103(2) 0.0458(7) Uani 1 1 d .
H37 H 0.3312 -0.4280 -0.0174 0.055 Uiso 1 1 calc R
C38 C 0.4032(3) -0.5171(2) -0.0869(2) 0.0454(7) Uani 1 1 d .
H38 H 0.3380 -0.5282 -0.1451 0.055 Uiso 1 1 calc R
C39 C -0.2001(4) -0.4084(3) 0.4184(2) 0.0564(9) Uani 1 1 d .
C40 C -0.0954(3) -0.4556(3) 0.4595(2) 0.0525(8) Uani 1 1 d .
C41 C -0.0536(4) -0.4500(3) 0.5545(2) 0.0599(9) Uani 1 1 d .
H41 H -0.0902 -0.4167 0.5914 0.072 Uiso 1 1 calc R
C42 C 0.0421(4) -0.4932(3) 0.5957(2) 0.0623(9) Uani 1 1 d .
H42 H 0.0705 -0.4881 0.6598 0.075 Uiso 1 1 calc R
N1 N 0.2398(2) -0.01156(19) 0.20616(15) 0.0383(5) Uani 1 1 d .
N2 N 0.3548(3) -0.1161(2) 0.20929(15) 0.0451(6) Uani 1 1 d .
N3 N 0.3038(3) -0.1102(2) 0.11799(16) 0.0475(6) Uani 1 1 d .
N4 N -0.0132(3) -0.3515(2) -0.05500(19) 0.0550(7) Uani 1 1 d .
N5 N 0.1158(3) -0.3944(3) -0.1292(2) 0.0774(9) Uani 1 1 d .
N6 N -0.0188(4) -0.4306(3) -0.1890(2) 0.0954(12) Uani 1 1 d .
N7 N -0.5996(3) -0.2934(2) -0.50758(16) 0.0503(7) Uani 1 1 d .
N8 N -0.6033(3) -0.2638(2) -0.64584(17) 0.0539(7) Uani 1 1 d .
N9 N -0.7222(3) -0.2559(3) -0.6318(2) 0.0691(9) Uani 1 1 d .
O1 O -0.1335(2) 0.11185(18) 0.13262(13) 0.0483(5) Uani 1 1 d .
O2 O -0.2395(2) -0.12925(17) 0.02807(12) 0.0434(5) Uani 1 1 d .
O1W O 0.4677(7) 0.0409(5) 0.4790(4) 0.103(2) Uani 0.50 1 d P
O3 O -0.5330(3) -0.18337(18) -0.18984(14) 0.0564(6) Uani 1 1 d .
O4 O 0.6525(3) 0.0056(3) 0.3954(2) 0.1194(14) Uani 1 1 d .
O5 O 0.6708(2) -0.1226(2) 0.30571(14) 0.0603(6) Uani 1 1 d .
O6 O 0.5616(3) -0.3672(2) 0.23961(14) 0.0651(7) Uani 1 1 d .
O7 O 0.4224(2) -0.31120(17) 0.14031(13) 0.0466(5) Uani 1 1 d .
O8 O -0.2582(3) -0.3717(2) 0.46255(16) 0.0737(7) Uani 1 1 d .
O9 O -0.2225(3) -0.4116(3) 0.32851(16) 0.0794(8) Uani 1 1 d .
H9 H -0.2865 -0.3915 0.3077 0.119 Uiso 1 1 calc R

loop_
_atom_site_aniso_label
_atom_site_aniso_U_11
_atom_site_aniso_U_22
_atom_site_aniso_U_33
_atom_site_aniso_U_23
_atom_site_aniso_U_13
_atom_site_aniso_U_12
Zn1 0.0449(2) 0.0579(3) 0.03146(18) 0.00162(15) 0.00641(14) 0.03152(19)
C1 0.0405(16) 0.0545(19) 0.0306(14) 0.0073(13) 0.0170(12) 0.0287(15)
C2 0.0404(16) 0.057(2) 0.0328(14) 0.0135(13) 0.0201(12) 0.0318(15)
C3 0.0407(16) 0.0520(19) 0.0335(14) 0.0098(13) 0.0187(12) 0.0290(15)
C4 0.0468(18) 0.063(2) 0.0411(16) 0.0066(14) 0.0148(13) 0.0360(17)
C5 0.0377(16) 0.0472(19) 0.0451(16) 0.0099(14) 0.0110(13) 0.0226(15)
C6 0.0518(19) 0.059(2) 0.0513(18) -0.0034(15) 0.0101(15) 0.0346(17)
C7 0.053(2) 0.063(2) 0.0472(18) -0.0113(16) 0.0040(15) 0.0276(18)
C8 0.0412(17) 0.057(2) 0.0470(17) 0.0019(15) 0.0019(14) 0.0272(16)
C9 0.0341(16) 0.0417(18) 0.0454(16) 0.0071(13) 0.0136(13) 0.0189(14)
C10 0.0401(16) 0.0461(18) 0.0370(15) 0.0071(13) 0.0131(13) 0.0218(15)
C11 0.059(2) 0.062(2) 0.0359(15) 0.0034(15) 0.0045(14) 0.0383(18)
C12 0.0465(18) 0.069(2) 0.0408(16) 0.0188(15) 0.0174(14) 0.0341(18)
C13 0.0475(18) 0.060(2) 0.0376(15) 0.0130(14) 0.0206(13) 0.0330(16)
C14 0.0374(16) 0.0440(18) 0.0474(17) 0.0150(14) 0.0160(13) 0.0232(15)
C15 0.056(2) 0.061(2) 0.0459(17) 0.0188(15) 0.0209(15) 0.0358(18)
C16 0.060(2) 0.072(2) 0.057(2) 0.0302(18) 0.0177(17) 0.039(2)
C17 0.052(2) 0.056(2) 0.072(2) 0.0255(18) 0.0191(17) 0.0358(18)
C18 0.0404(17) 0.0489(19) 0.0615(19) 0.0114(15) 0.0192(15) 0.0255(16)
C19 0.0448(17) 0.053(2) 0.0459(16) 0.0150(14) 0.0166(14) 0.0307(16)
C20 0.054(2) 0.082(3) 0.088(3) -0.007(2) 0.022(2) 0.040(2)
C21 0.078(3) 0.157(5) 0.080(3) -0.018(3) 0.007(2) 0.078(3)
C22 0.0442(17) 0.0540(19) 0.0382(15) 0.0103(13) 0.0165(13) 0.0294(15)
C23 0.0498(18) 0.0446(18) 0.0429(16) 0.0056(14) 0.0218(14) 0.0224(15)
C24 0.074(2) 0.056(2) 0.0432(17) 0.0124(15) 0.0248(16) 0.0360(19)
C25 0.091(3) 0.060(2) 0.056(2) 0.0110(17) 0.0285(19) 0.048(2)
C26 0.087(3) 0.053(2) 0.0475(18) 0.0023(16) 0.0288(18) 0.037(2)
C27 0.0527(19) 0.051(2) 0.0378(16) 0.0046(14) 0.0170(14) 0.0220(16)
C28 0.0486(18) 0.0481(19) 0.0441(16) 0.0084(14) 0.0196(14) 0.0240(16)
C29 0.063(2) 0.071(2) 0.0388(17) 0.0084(16) 0.0198(16) 0.0383(19)
C30 0.058(2) 0.104(3) 0.057(2) 0.022(2) 0.0263(18) 0.043(2)
C31 0.046(2) 0.090(3) 0.0498(19) 0.0035(19) 0.0097(16) 0.035(2)
C32 0.054(2) 0.068(2) 0.0550(19) 0.0014(17) 0.0080(16) 0.0388(19)
C33 0.0417(17) 0.061(2) 0.0413(16) 0.0040(15) 0.0071(13) 0.0254(17)
C34 0.053(2) 0.059(2) 0.0418(17) -0.0034(15) 0.0033(15) 0.0243(18)
C35 0.0517(18) 0.0440(19) 0.0420(17) 0.0111(14) 0.0180(14) 0.0258(16)
C36 0.0450(17) 0.0365(17) 0.0392(15) 0.0079(12) 0.0154(13) 0.0228(14)
C37 0.0507(18) 0.052(2) 0.0470(17) 0.0087(14) 0.0143(14) 0.0351(16)
C38 0.0512(18) 0.053(2) 0.0376(15) 0.0065(14) 0.0072(13) 0.0322(16)
C39 0.062(2) 0.062(2) 0.0434(18) 0.0026(16) 0.0102(16) 0.0301(19)
C40 0.057(2) 0.058(2) 0.0420(17) 0.0038(15) 0.0103(15) 0.0279(18)
C41 0.070(2) 0.071(2) 0.0454(18) 0.0017(16) 0.0138(16) 0.041(2)
C42 0.072(2) 0.080(3) 0.0394(17) 0.0049(17) 0.0121(16) 0.041(2)
N1 0.0333(13) 0.0444(15) 0.0388(13) 0.0062(11) 0.0082(10) 0.0200(12)
N2 0.0472(15) 0.0574(17) 0.0361(13) 0.0025(12) 0.0057(11) 0.0337(14)
N3 0.0481(15) 0.0666(18) 0.0403(13) 0.0139(12) 0.0154(11) 0.0351(14)
N4 0.0508(16) 0.0607(18) 0.0637(17) 0.0048(14) 0.0170(14) 0.0361(15)
N5 0.066(2) 0.086(2) 0.091(2) -0.0022(19) 0.0308(19) 0.042(2)
N6 0.100(3) 0.126(3) 0.078(2) -0.007(2) 0.021(2) 0.076(3)
N7 0.0559(17) 0.0609(18) 0.0382(13) 0.0058(12) 0.0162(12) 0.0281(15)
N8 0.0602(17) 0.073(2) 0.0389(14) 0.0100(13) 0.0168(13) 0.0380(16)
N9 0.0616(19) 0.104(3) 0.0557(18) 0.0238(17) 0.0220(15) 0.0448(19)
O1 0.0423(12) 0.0726(15) 0.0432(11) 0.0128(10) 0.0136(9) 0.0375(11)
O2 0.0513(12) 0.0613(14) 0.0427(11) 0.0199(10) 0.0236(9) 0.0424(11)
O1W 0.122(5) 0.126(6) 0.088(4) 0.016(4) 0.046(4) 0.072(5)
O3 0.0911(17) 0.0606(15) 0.0428(11) 0.0129(10) 0.0342(11) 0.0487(14)
O4 0.0677(19) 0.181(3) 0.096(2) -0.045(2) -0.0141(16) 0.080(2)
O5 0.0435(13) 0.0825(18) 0.0439(12) -0.0025(12) 0.0007(10) 0.0257(12)
O6 0.0969(19) 0.0844(18) 0.0358(12) 0.0109(11) 0.0151(12) 0.0650(16)
O7 0.0564(13) 0.0549(13) 0.0393(11) 0.0030(9) 0.0119(9) 0.0383(12)
O8 0.0871(19) 0.0874(19) 0.0577(14) -0.0016(13) 0.0164(13) 0.0557(17)
O9 0.091(2) 0.125(2) 0.0506(14) 0.0229(14) 0.0189(13) 0.0761(19)

loop_
_atom_type_symbol
_atom_type_description
_atom_type_scat_dispersion_real
_atom_type_scat_dispersion_imag
_atom_type_scat_source
C C 0.0033 0.0016 'International Tables Vol C Tables 4.2.6.8 and 6.1.1.4'
H H 0.0000 0.0000 'International Tables Vol C Tables 4.2.6.8 and 6.1.1.4'
N N 0.0061 0.0033 'International Tables Vol C Tables 4.2.6.8 and 6.1.1.4'
O O 0.0106 0.0060 'International Tables Vol C Tables 4.2.6.8 and 6.1.1.4'
Zn Zn 0.2839 1.4301 'International Tables Vol C Tables 4.2.6.8 and 6.1.1.4'

loop_
_geom_angle_atom_site_label_1
_geom_angle_atom_site_label_2
_geom_angle_atom_site_label_3
_geom_angle
_geom_angle_site_symmetry_1
_geom_angle_site_symmetry_3
O7 Zn1 O5 111.17(9) . .
O7 Zn1 N2 104.80(8) . .
O5 Zn1 N2 115.12(10) . .
O7 Zn1 N8 115.95(10) . 1_656
O5 Zn1 N8 106.80(10) . 1_656
N2 Zn1 N8 103.02(10) . 1_656
C2 C1 C3 119.7(2) . 2_455
C2 C1 C4 119.8(2) . .
C3 C1 C4 120.5(3) 2_455 .
C3 C2 C1 120.1(2) . .
C3 C2 C13 119.5(3) . .
C1 C2 C13 120.2(2) . .
C2 C3 C1 120.1(3) . 2_455
C2 C3 C22 120.3(2) . .
C1 C3 C22 119.4(2) 2_455 .
O1 C4 C1 106.4(2) . .
O1 C4 H4A 110.5 . .
C1 C4 H4A 110.5 . .
O1 C4 H4B 110.5 . .
C1 C4 H4B 110.5 . .
H4A C4 H4B 108.6 . .
O1 C5 C6 124.2(2) . .
O1 C5 C10 115.3(2) . .
C6 C5 C10 120.6(3) . .
C7 C6 C5 119.3(3) . .
C7 C6 H6 120.3 . .
C5 C6 H6 120.3 . .
C6 C7 C8 121.0(3) . .
C6 C7 H7 119.5 . .
C8 C7 H7 119.5 . .
C9 C8 C7 119.1(3) . .
C9 C8 H8 120.5 . .
C7 C8 H8 120.5 . .
C8 C9 C10 120.8(2) . .
C8 C9 N1 120.3(2) . .
C10 C9 N1 118.7(2) . .
C5 C10 C9 119.2(3) . .
C5 C10 H10 120.4 . .
C9 C10 H10 120.4 . .
N2 C11 N1 110.6(2) . .
N2 C11 H11 124.7 . .
N1 C11 H11 124.7 . .
N3 C12 N1 112.0(2) . .
N3 C12 H12 124.0 . .
N1 C12 H12 124.0 . .
O2 C13 C2 110.8(2) . .
O2 C13 H13A 109.5 . .
C2 C13 H13A 109.5 . .
O2 C13 H13B 109.5 . .
C2 C13 H13B 109.5 . .
H13A C13 H13B 108.1 . .
O2 C14 C19 115.3(2) . .
O2 C14 C15 124.4(3) . .
C19 C14 C15 120.2(3) . .
C16 C15 C14 119.0(3) . .
C16 C15 H15 120.5 . .
C14 C15 H15 120.5 . .
C17 C16 C15 121.5(3) . .
C17 C16 H16 119.3 . .
C15 C16 H16 119.3 . .
C16 C17 C18 118.7(3) . .
C16 C17 H17 120.6 . .
C18 C17 H17 120.6 . .
C17 C18 C19 121.1(3) . .
C17 C18 N4 120.3(3) . .
C19 C18 N4 118.6(3) . .
C14 C19 C18 119.4(3) . .
C14 C19 H19 120.3 . .
C18 C19 H19 120.3 . .
N5 C20 N4 112.3(3) . .
N5 C20 H20 123.9 . .
N4 C20 H20 123.9 . .
N6 C21 N4 112.3(4) . .
N6 C21 H21 123.8 . .
N4 C21 H21 123.8 . .
O3 C22 C3 104.0(2) . .
O3 C22 H22A 110.9 . .
C3 C22 H22A 110.9 . .
O3 C22 H22B 110.9 . .
C3 C22 H22B 110.9 . .
H22A C22 H22B 109.0 . .
O3 C23 C28 114.4(3) . .
O3 C23 C24 125.1(3) . .
C28 C23 C24 120.4(3) . .
C25 C24 C23 119.3(3) . .
C25 C24 H24 120.4 . .
C23 C24 H24 120.4 . .
C24 C25 C26 121.2(3) . .
C24 C25 H25 119.4 . .
C26 C25 H25 119.4 . .
C27 C26 C25 118.3(3) . .
C27 C26 H26 120.9 . .
C25 C26 H26 120.9 . .
C26 C27 C28 121.8(3) . .
C26 C27 N7 120.3(3) . .
C28 C27 N7 117.9(3) . .
C23 C28 C27 119.0(3) . .
C23 C28 H28 120.5 . .
C27 C28 H28 120.5 . .
N8 C29 N7 110.1(3) . .
N8 C29 H29 124.9 . .
N7 C29 H29 124.9 . .
N9 C30 N7 112.3(3) . .
N9 C30 H30 123.8 . .
N7 C30 H30 123.8 . .
O4 C31 O5 124.3(3) . .
O4 C31 C33 118.9(3) . .
O5 C31 C33 116.8(3) . .
C33 C32 C34 121.0(3) . 2_756
C33 C32 H32 119.5 . .
C34 C32 H32 119.5 2_756 .
C32 C33 C34 118.6(3) . .
C32 C33 C31 120.9(3) . .
C34 C33 C31 120.5(3) . .
C33 C34 C32 120.4(3) . 2_756
C33 C34 H34 119.8 . .
C32 C34 H34 119.8 2_756 .
O6 C35 O7 122.4(3) . .
O6 C35 C36 121.4(3) . .
O7 C35 C36 116.1(2) . .
C38 C36 C37 119.0(2) 2_645 .
C38 C36 C35 120.6(2) 2_645 .
C37 C36 C35 120.4(2) . .
C38 C37 C36 121.1(3) . .
C38 C37 H37 119.5 . .
C36 C37 H37 119.5 . .
C37 C38 C36 119.9(3) . 2_645
C37 C38 H38 120.0 . .
C36 C38 H38 120.0 2_645 .
O8 C39 O9 123.5(3) . .
O8 C39 C40 123.9(3) . .
O9 C39 C40 112.6(3) . .
C41 C40 C42 119.4(3) . 2_546
C41 C40 C39 118.8(3) . .
C42 C40 C39 121.8(3) 2_546 .
C40 C41 C42 120.9(3) . .
C40 C41 H41 119.6 . .
C42 C41 H41 119.6 . .
C41 C42 C40 119.7(3) . 2_546
C41 C42 H42 120.1 . .
C40 C42 H42 120.1 2_546 .
C11 N1 C12 103.8(2) . .
C11 N1 C9 127.0(2) . .
C12 N1 C9 129.0(2) . .
C11 N2 N3 108.3(2) . .
C11 N2 Zn1 128.21(19) . .
N3 N2 Zn1 123.48(17) . .
C12 N3 N2 105.3(2) . .
C21 N4 C20 102.9(3) . .
C21 N4 C18 128.5(3) . .
C20 N4 C18 128.5(3) . .
C20 N5 N6 106.6(3) . .
C21 N6 N5 106.0(3) . .
C29 N7 C30 104.0(3) . .
C29 N7 C27 128.6(3) . .
C30 N7 C27 127.1(3) . .
C29 N8 N9 108.7(2) . .
C29 N8 Zn1 127.7(2) . 1_454
N9 N8 Zn1 121.2(2) . 1_454
C30 N9 N8 104.8(3) . .
C5 O1 C4 116.6(2) . .
C14 O2 C13 115.7(2) . .
C23 O3 C22 120.2(2) . .
C31 O5 Zn1 119.5(2) . .
C35 O7 Zn1 109.69(17) . .
C39 O9 H9 109.5 . .

loop_
_geom_bond_atom_site_label_1
_geom_bond_atom_site_label_2
_geom_bond_distance
_geom_bond_site_symmetry_2
Zn1 O7 1.9494(18) .
Zn1 O5 1.950(2) .
Zn1 N2 2.004(2) .
Zn1 N8 2.014(3) 1_656
C1 C2 1.401(4) .
C1 C3 1.401(4) 2_455
C1 C4 1.507(4) .
C2 C3 1.396(4) .
C2 C13 1.509(4) .
C3 C1 1.401(4) 2_455
C3 C22 1.508(4) .
C4 O1 1.449(3) .
C4 H4A 0.9700 .
C4 H4B 0.9700 .
C5 O1 1.373(3) .
C5 C6 1.382(4) .
C5 C10 1.383(4) .
C6 C7 1.374(4) .
C6 H6 0.9300 .
C7 C8 1.383(4) .
C7 H7 0.9300 .
C8 C9 1.377(4) .
C8 H8 0.9300 .
C9 C10 1.385(4) .
C9 N1 1.436(3) .
C10 H10 0.9300 .
C11 N2 1.301(4) .
C11 N1 1.338(3) .
C11 H11 0.9300 .
C12 N3 1.298(4) .
C12 N1 1.359(3) .
C12 H12 0.9300 .
C13 O2 1.446(3) .
C13 H13A 0.9700 .
C13 H13B 0.9700 .
C14 O2 1.377(3) .
C14 C19 1.380(4) .
C14 C15 1.388(4) .
C15 C16 1.384(4) .
C15 H15 0.9300 .
C16 C17 1.372(5) .
C16 H16 0.9300 .
C17 C18 1.380(4) .
C17 H17 0.9300 .
C18 C19 1.382(4) .
C18 N4 1.430(4) .
C19 H19 0.9300 .
C20 N5 1.295(4) .
C20 N4 1.336(4) .
C20 H20 0.9300 .
C21 N6 1.303(5) .
C21 N4 1.336(5) .
C21 H21 0.9300 .
C22 O3 1.444(3) .
C22 H22A 0.9700 .
C22 H22B 0.9700 .
C23 O3 1.361(3) .
C23 C28 1.379(4) .
C23 C24 1.383(4) .
C24 C25 1.380(4) .
C24 H24 0.9300 .
C25 C26 1.380(4) .
C25 H25 0.9300 .
C26 C27 1.373(4) .
C26 H26 0.9300 .
C27 C28 1.381(4) .
C27 N7 1.436(4) .
C28 H28 0.9300 .
C29 N8 1.299(4) .
C29 N7 1.343(4) .
C29 H29 0.9300 .
C30 N9 1.295(4) .
C30 N7 1.358(4) .
C30 H30 0.9300 .
C31 O4 1.232(4) .
C31 O5 1.261(4) .
C31 C33 1.503(4) .
C32 C33 1.380(4) .
C32 C34 1.381(4) 2_756
C32 H32 0.9300 .
C33 C34 1.381(4) .
C34 C32 1.381(4) 2_756
C34 H34 0.9300 .
C35 O6 1.236(3) .
C35 O7 1.279(3) .
C35 C36 1.501(4) .
C36 C38 1.383(4) 2_645
C36 C37 1.387(4) .
C37 C38 1.377(4) .
C37 H37 0.9300 .
C38 C36 1.383(4) 2_645
C38 H38 0.9300 .
C39 O8 1.210(4) .
C39 O9 1.317(4) .
C39 C40 1.499(4) .
C40 C41 1.381(4) .
C40 C42 1.391(4) 2_546
C41 C42 1.387(4) .
C41 H41 0.9300 .
C42 C40 1.391(4) 2_546
C42 H42 0.9300 .
N2 N3 1.371(3) .
N5 N6 1.362(4) .
N8 N9 1.380(4) .
N8 Zn1 2.014(3) 1_454
O1W O1W 1.589(12) 2_656
O9 H9 0.8200 .

loop_
_geom_torsion_atom_site_label_1
_geom_torsion_atom_site_label_2
_geom_torsion_atom_site_label_3
_geom_torsion_atom_site_label_4
_geom_torsion
_geom_torsion_site_symmetry_1
_geom_torsion_site_symmetry_4
C3 C1 C2 C3 4.2(4) 2_455 .
C4 C1 C2 C3 -173.7(3) . .
C3 C1 C2 C13 -170.0(2) 2_455 .
C4 C1 C2 C13 12.1(4) . .
C1 C2 C3 C1 -4.2(4) . 2_455
C13 C2 C3 C1 170.0(2) . 2_455
C1 C2 C3 C22 170.8(2) . .
C13 C2 C3 C22 -14.9(4) . .
C2 C1 C4 O1 54.1(3) . .
C3 C1 C4 O1 -123.7(3) 2_455 .
O1 C5 C6 C7 177.9(3) . .
C10 C5 C6 C7 -1.2(5) . .
C5 C6 C7 C8 -0.2(6) . .
C6 C7 C8 C9 1.0(5) . .
C7 C8 C9 C10 -0.5(5) . .
C7 C8 C9 N1 -176.7(3) . .
O1 C5 C10 C9 -177.5(3) . .
C6 C5 C10 C9 1.7(5) . .
C8 C9 C10 C5 -0.8(5) . .
N1 C9 C10 C5 175.4(3) . .
C3 C2 C13 O2 72.9(3) . .
C1 C2 C13 O2 -112.8(3) . .
O2 C14 C15 C16 -175.8(3) . .
C19 C14 C15 C16 1.7(5) . .
C14 C15 C16 C17 -1.1(5) . .
C15 C16 C17 C18 -0.2(5) . .
C16 C17 C18 C19 1.0(5) . .
C16 C17 C18 N4 -179.7(3) . .
O2 C14 C19 C18 176.7(3) . .
C15 C14 C19 C18 -1.0(5) . .
C17 C18 C19 C14 -0.3(5) . .
N4 C18 C19 C14 -179.7(3) . .
C2 C3 C22 O3 -118.1(3) . .
C1 C3 C22 O3 57.0(3) 2_455 .
O3 C23 C24 C25 -173.4(3) . .
C28 C23 C24 C25 1.8(5) . .
C23 C24 C25 C26 -1.5(6) . .
C24 C25 C26 C27 -0.1(6) . .
C25 C26 C27 C28 1.4(5) . .
C25 C26 C27 N7 -179.9(3) . .
O3 C23 C28 C27 175.1(3) . .
C24 C23 C28 C27 -0.6(5) . .
C26 C27 C28 C23 -1.0(5) . .
N7 C27 C28 C23 -179.8(3) . .
C34 C32 C33 C34 1.0(6) 2_756 .
C34 C32 C33 C31 178.6(3) 2_756 .
O4 C31 C33 C32 -3.2(6) . .
O5 C31 C33 C32 175.5(3) . .
O4 C31 C33 C34 174.3(4) . .
O5 C31 C33 C34 -7.0(5) . .
C32 C33 C34 C32 -1.0(6) . 2_756
C31 C33 C34 C32 -178.6(3) . 2_756
O6 C35 C36 C38 -14.6(5) . 2_645
O7 C35 C36 C38 163.4(3) . 2_645
O6 C35 C36 C37 167.4(3) . .
O7 C35 C36 C37 -14.6(4) . .
C38 C36 C37 C38 -0.4(5) 2_645 .
C35 C36 C37 C38 177.6(3) . .
C36 C37 C38 C36 0.4(5) . 2_645
O8 C39 C40 C41 -5.1(6) . .
O9 C39 C40 C41 175.1(3) . .
O8 C39 C40 C42 173.4(4) . 2_546
O9 C39 C40 C42 -6.4(5) . 2_546
C42 C40 C41 C42 0.9(6) 2_546 .
C39 C40 C41 C42 179.5(3) . .
C40 C41 C42 C40 -0.9(6) . 2_546
N2 C11 N1 C12 0.5(3) . .
N2 C11 N1 C9 176.4(3) . .
N3 C12 N1 C11 -0.3(3) . .
N3 C12 N1 C9 -176.1(3) . .
C8 C9 N1 C11 21.9(4) . .
C10 C9 N1 C11 -154.3(3) . .
C8 C9 N1 C12 -163.3(3) . .
C10 C9 N1 C12 20.5(4) . .
N1 C11 N2 N3 -0.6(4) . .
N1 C11 N2 Zn1 -179.1(2) . .
O7 Zn1 N2 C11 157.9(3) . .
O5 Zn1 N2 C11 -79.7(3) . .
N8 Zn1 N2 C11 36.2(3) 1_656 .
O7 Zn1 N2 N3 -20.5(2) . .
O5 Zn1 N2 N3 101.9(2) . .
N8 Zn1 N2 N3 -142.2(2) 1_656 .
N1 C12 N3 N2 0.0(3) . .
C11 N2 N3 C12 0.4(3) . .
Zn1 N2 N3 C12 179.0(2) . .
N6 C21 N4 C20 -0.5(6) . .
N6 C21 N4 C18 176.0(4) . .
N5 C20 N4 C21 0.2(5) . .
N5 C20 N4 C18 -176.3(3) . .
C17 C18 N4 C21 134.5(4) . .
C19 C18 N4 C21 -46.2(6) . .
C17 C18 N4 C20 -49.9(5) . .
C19 C18 N4 C20 129.5(4) . .
N4 C20 N5 N6 0.1(5) . .
N4 C21 N6 N5 0.6(6) . .
C20 N5 N6 C21 -0.5(5) . .
N8 C29 N7 C30 0.0(4) . .
N8 C29 N7 C27 -174.4(3) . .
N9 C30 N7 C29 0.4(4) . .
N9 C30 N7 C27 174.8(3) . .
C26 C27 N7 C29 -43.9(5) . .
C28 C27 N7 C29 134.9(3) . .
C26 C27 N7 C30 143.0(4) . .
C28 C27 N7 C30 -38.2(5) . .
N7 C29 N8 N9 -0.3(4) . .
N7 C29 N8 Zn1 162.1(2) . 1_454
N7 C30 N9 N8 -0.5(4) . .
C29 N8 N9 C30 0.5(4) . .
Zn1 N8 N9 C30 -163.2(3) 1_454 .
C6 C5 O1 C4 -32.4(4) . .
C10 C5 O1 C4 146.7(3) . .
C1 C4 O1 C5 -151.2(3) . .
C19 C14 O2 C13 157.3(3) . .
C15 C14 O2 C13 -25.1(4) . .
C2 C13 O2 C14 -173.2(2) . .
C28 C23 O3 C22 156.6(3) . .
C24 C23 O3 C22 -27.9(5) . .
C3 C22 O3 C23 170.4(2) . .
O4 C31 O5 Zn1 -28.1(6) . .
C33 C31 O5 Zn1 153.3(2) . .
O7 Zn1 O5 C31 177.8(3) . .
N2 Zn1 O5 C31 58.8(3) . .
N8 Zn1 O5 C31 -54.8(3) 1_656 .
O6 C35 O7 Zn1 10.8(4) . .
C36 C35 O7 Zn1 -167.2(2) . .
O5 Zn1 O7 C35 52.3(2) . .
N2 Zn1 O7 C35 177.3(2) . .
N8 Zn1 O7 C35 -69.9(2) 1_656 .
